data_1520381
loop_
_publ_author_name
'Nakane, Yuta'
'Takeda, Takashi'
'Hoshino, Norihisa'
'Sakai, Ken-Ichi'
'Akutagawa, Tomoyuki'

_publ_section_title
;
 Cation-Anion Dual Sensing of a Fluorescent Quinoxalinone Derivative Using
 Lactam-Lactim Tautomerism.
;
_journal_issue 24
_journal_name_full 'The journal of physical chemistry. A'
_journal_page_first 6223
_journal_page_last 6231
_journal_paper_doi 10.1021/acs.jpca.5b02850
_journal_volume 119
_journal_year 2015
_chemical_absolute_configuration 'CHOOSE rm ad rmad syn or unk'
_chemical_formula_moiety 'C21 H31 N3 O2'
_chemical_formula_sum 'C21 H31 N3 O2'
_chemical_formula_weight 357.49
_space_group_crystal_system monoclinic
_space_group_IT_number 7
_space_group_name_Hall 'P -2yac'
_space_group_name_H-M_alt 'P 1 n 1'
_symmetry_space_group_name_Hall 'P -2yac'
_symmetry_space_group_name_H-M 'P 1 n 1'
_atom_sites_solution_hydrogens geom
_atom_sites_solution_primary direct
_atom_sites_solution_secondary difmap
_cell_angle_alpha 90.0000
_cell_angle_beta 90.753(4)
_cell_angle_gamma 90.0000
_cell_formula_units_Z 2
_cell_length_a 4.6265(4)
_cell_length_b 5.6189(6)
_cell_length_c 38.026(4)
_cell_measurement_reflns_used 1719
_cell_measurement_temperature 90
_cell_measurement_theta_max 67.65
_cell_measurement_theta_min 4.65
_cell_volume 988.43(17)
_computing_cell_refinement 'RAPID AUTO'
_computing_data_collection 'RAPID AUTO (Rigaku, ????)'
_computing_data_reduction 'RAPID AUTO'
_computing_molecular_graphics 'CrystalStructure 4.1'
_computing_publication_material 'CrystalStructure 4.1 (Rigaku, 2014)'
_computing_structure_refinement 'SHELXL97 (Sheldrick, 2008)'
_computing_structure_solution 'Il Milione (Burla, et al., 2007)'
_diffrn_ambient_temperature 90
_diffrn_detector_area_resol_mean 10.000
_diffrn_measured_fraction_theta_full 0.987
_diffrn_measured_fraction_theta_max 0.987
_diffrn_measurement_device_type 'Rigaku R-AXIS RAPID'
_diffrn_measurement_method \w
_diffrn_radiation_type 'Cu K\a'
_diffrn_radiation_wavelength 1.54187
_diffrn_reflns_av_R_equivalents 0.0843
_diffrn_reflns_laue_measured_fraction_full 0.000
_diffrn_reflns_laue_measured_fraction_max 0.000
_diffrn_reflns_limit_h_max 5
_diffrn_reflns_limit_h_min -5
_diffrn_reflns_limit_k_max 6
_diffrn_reflns_limit_k_min -6
_diffrn_reflns_limit_l_max 44
_diffrn_reflns_limit_l_min -45
_diffrn_reflns_number 10585
_diffrn_reflns_point_group_measured_fraction_full 0.000
_diffrn_reflns_point_group_measured_fraction_max 0.000
_diffrn_reflns_theta_full 68.180
_diffrn_reflns_theta_max 68.180
_diffrn_reflns_theta_min 4.652
_diffrn_standards_number 0
_exptl_absorpt_coefficient_mu 0.615
_exptl_absorpt_correction_type none
_exptl_crystal_colour yellow
_exptl_crystal_density_diffrn 1.201
_exptl_crystal_density_method 'not measured'
_exptl_crystal_description plate
_exptl_crystal_F_000 388.00
_exptl_crystal_size_max 0.200
_exptl_crystal_size_mid 0.050
_exptl_crystal_size_min 0.025
_refine_diff_density_max 0.27
_refine_diff_density_min -0.30
_refine_ls_extinction_method none
_refine_ls_goodness_of_fit_ref 1.131
_refine_ls_hydrogen_treatment mixed
_refine_ls_number_parameters 243
_refine_ls_number_reflns 1788
_refine_ls_number_restraints 2
_refine_ls_R_factor_all 0.1511
_refine_ls_R_factor_gt 0.0903
_refine_ls_shift/su_max 0.000
_refine_ls_structure_factor_coef Fsqd
_refine_ls_weighting_details 'w = 1/[\s^2^(Fo^2^)+(0.1291P)^2^+0.6587P] where P=(Fo^2^+2Fc^2^)/3'
_refine_ls_weighting_scheme calc
_refine_ls_wR_factor_gt 0.2308
_refine_ls_wR_factor_ref 0.3010
_reflns_number_gt 869
_reflns_number_total 1788
_reflns_threshold_expression F^2^>2.0\s(F^2^)
_cod_data_source_file jp5b02850_si_001.cif
_cod_data_source_block 3-141016
_cod_depositor_comments 'Adding full bibliography for 1520381--1520384.cif.'
_cod_database_code 1520381

loop_
_symmetry_equiv_pos_site_id
_space_group_symop_operation_xyz
1 +X,+Y,+Z
2 1/2+X,-Y,1/2+Z

loop_
_atom_site_label
_atom_site_type_symbol
_atom_site_fract_x
_atom_site_fract_y
_atom_site_fract_z
_atom_site_U_iso_or_equiv
_atom_site_adp_type
_atom_site_occupancy
_atom_site_site_symmetry_multiplicity
_atom_site_calc_flag
_atom_site_refinement_flags
O1 O 0.335(2) 0.1191(19) 0.4622(2) 0.108(3) Uani 1 2 d .
O2 O 0.7743(16) -0.4849(13) 0.5006(2) 0.072(2) Uani 1 2 d .
N1 N 0.3829(16) -0.1406(16) 0.5074(2) 0.062(2) Uani 1 2 d .
N2 N 0.7218(18) -0.1094(15) 0.4242(2) 0.064(2) Uani 1 2 d .
N3 N 0.9967(18) -0.5136(16) 0.4481(2) 0.062(2) Uani 1 2 d .
C1 C 0.4475(19) -0.059(2) 0.4764(3) 0.060(3) Uani 1 2 d .
C2 C 0.669(2) -0.194(2) 0.4553(3) 0.066(3) Uani 1 2 d .
C3 C 0.8119(19) -0.406(2) 0.4703(3) 0.066(3) Uani 1 2 d .
C4 C 1.058(2) -0.433(2) 0.4150(3) 0.063(3) Uani 1 2 d .
C5 C 1.256(2) -0.553(2) 0.3936(3) 0.066(3) Uani 1 2 d .
C6 C 1.315(2) -0.460(2) 0.3609(3) 0.074(3) Uani 1 2 d .
C7 C 1.179(3) -0.251(2) 0.3487(3) 0.081(3) Uani 1 2 d .
C8 C 0.979(2) -0.132(2) 0.3699(3) 0.069(3) Uani 1 2 d .
C9 C 0.919(2) -0.226(2) 0.4030(2) 0.060(3) Uani 1 2 d .
C10 C 0.190(2) -0.013(2) 0.5311(3) 0.063(3) Uani 1 2 d .
C11 C 0.355(2) 0.159(2) 0.5546(3) 0.067(3) Uani 1 2 d .
C12 C 0.162(2) 0.3070(18) 0.5787(3) 0.062(3) Uani 1 2 d .
C13 C 0.331(2) 0.482(2) 0.6014(3) 0.070(3) Uani 1 2 d .
C14 C 0.141(2) 0.6337(18) 0.6246(3) 0.064(3) Uani 1 2 d .
C15 C 0.318(2) 0.806(2) 0.6481(3) 0.070(3) Uani 1 2 d .
C16 C 0.130(3) 0.958(2) 0.6718(3) 0.071(3) Uani 1 2 d .
C17 C 0.305(3) 1.130(2) 0.6952(3) 0.074(3) Uani 1 2 d .
C18 C 0.119(2) 1.2815(19) 0.7193(3) 0.070(3) Uani 1 2 d .
C19 C 0.297(2) 1.452(2) 0.7421(3) 0.076(3) Uani 1 2 d .
C20 C 0.109(2) 1.607(2) 0.7652(3) 0.071(3) Uani 1 2 d .
C21 C 0.289(3) 1.780(2) 0.7885(3) 0.083(3) Uani 1 2 d .
H5 H 1.34525 -0.69193 0.40121 0.0790 Uiso 1 2 calc R
H6 H 1.44694 -0.53654 0.34665 0.0890 Uiso 1 2 calc R
H7 H 1.22226 -0.19094 0.32652 0.0972 Uiso 1 2 calc R
H8 H 0.8889 0.00636 0.36211 0.0832 Uiso 1 2 calc R
H10A H 0.08824 -0.12708 0.54549 0.0756 Uiso 1 2 calc R
H10B H 0.04808 0.07414 0.51724 0.0756 Uiso 1 2 calc R
H11A H 0.46585 0.26573 0.54003 0.0804 Uiso 1 2 calc R
H11B H 0.49071 0.06916 0.5691 0.0804 Uiso 1 2 calc R
H12A H 0.02346 0.39423 0.56434 0.0746 Uiso 1 2 calc R
H12B H 0.05498 0.20063 0.59381 0.0746 Uiso 1 2 calc R
H13A H 0.46663 0.3942 0.61618 0.0842 Uiso 1 2 calc R
H13B H 0.44246 0.58546 0.5863 0.0842 Uiso 1 2 calc R
H14A H 0.02643 0.53069 0.63948 0.0766 Uiso 1 2 calc R
H14B H 0.00855 0.72502 0.60993 0.0766 Uiso 1 2 calc R
H15A H 0.45171 0.71408 0.66252 0.0844 Uiso 1 2 calc R
H15B H 0.43114 0.90921 0.63314 0.0844 Uiso 1 2 calc R
H16A H 0.01753 0.85427 0.6867 0.0851 Uiso 1 2 calc R
H16B H -0.00333 1.04921 0.65731 0.0851 Uiso 1 2 calc R
H17A H 0.44027 1.03837 0.70943 0.0885 Uiso 1 2 calc R
H17B H 0.41653 1.2342 0.68022 0.0885 Uiso 1 2 calc R
H18A H -0.01718 1.37272 0.70514 0.0837 Uiso 1 2 calc R
H18B H 0.0082 1.17747 0.73446 0.0837 Uiso 1 2 calc R
H19A H 0.42838 1.36053 0.75694 0.0911 Uiso 1 2 calc R
H19B H 0.41183 1.55282 0.72708 0.0911 Uiso 1 2 calc R
H20A H -0.00635 1.50528 0.78018 0.0849 Uiso 1 2 calc R
H20B H -0.0228 1.69757 0.75034 0.0849 Uiso 1 2 calc R
H21A H 0.41497 1.69096 0.80374 0.0995 Uiso 1 2 calc R
H21B H 0.16092 1.87547 0.80232 0.0995 Uiso 1 2 calc R
H21C H 0.40179 1.88205 0.77372 0.0995 Uiso 1 2 calc R
H1 H 0.50(2) -0.296(18) 0.519(3) 0.07(3) Uiso 1 2 d .
H3 H 1.081(12) -0.658(11) 0.4561(14) 0.005(14) Uiso 1 2 d .

loop_
_atom_site_aniso_label
_atom_site_aniso_U_11
_atom_site_aniso_U_22
_atom_site_aniso_U_33
_atom_site_aniso_U_12
_atom_site_aniso_U_13
_atom_site_aniso_U_23
O1 0.120(7) 0.126(7) 0.077(6) 0.070(6) 0.014(5) 0.007(5)
O2 0.075(5) 0.082(5) 0.060(5) 0.020(4) 0.014(4) 0.005(4)
N1 0.059(5) 0.071(6) 0.055(5) 0.013(4) 0.011(4) -0.005(4)
N2 0.067(5) 0.064(6) 0.060(5) 0.012(4) 0.008(4) 0.003(4)
N3 0.062(5) 0.063(5) 0.062(5) 0.022(4) 0.005(4) 0.003(4)
C1 0.043(5) 0.077(7) 0.059(6) 0.013(5) 0.007(5) -0.015(5)
C2 0.053(6) 0.089(8) 0.056(6) -0.000(5) 0.011(5) -0.005(6)
C3 0.051(6) 0.082(7) 0.066(7) 0.008(5) 0.014(5) 0.001(6)
C4 0.055(6) 0.079(7) 0.055(6) 0.001(5) 0.010(5) -0.001(5)
C5 0.057(6) 0.072(7) 0.069(7) -0.003(5) 0.014(5) -0.002(6)
C6 0.068(7) 0.093(9) 0.062(7) 0.003(6) 0.012(6) 0.006(6)
C7 0.095(8) 0.091(9) 0.057(7) -0.004(7) 0.005(6) -0.001(6)
C8 0.084(7) 0.073(7) 0.052(6) -0.008(6) 0.002(6) 0.005(5)
C9 0.058(5) 0.075(7) 0.046(6) 0.012(5) 0.002(5) -0.006(5)
C10 0.053(6) 0.072(7) 0.065(7) -0.001(5) 0.019(5) -0.010(5)
C11 0.060(6) 0.071(7) 0.070(7) -0.002(5) 0.011(5) -0.017(5)
C12 0.075(6) 0.060(6) 0.052(6) -0.001(5) 0.022(5) -0.014(5)
C13 0.072(7) 0.072(7) 0.066(7) -0.004(5) 0.013(5) -0.027(5)
C14 0.074(7) 0.056(6) 0.063(6) -0.007(5) 0.015(5) -0.009(5)
C15 0.079(7) 0.073(7) 0.059(6) -0.014(5) 0.019(5) -0.016(5)
C16 0.079(7) 0.066(7) 0.068(7) -0.006(5) 0.013(5) -0.007(5)
C17 0.082(7) 0.068(7) 0.072(7) -0.005(6) 0.012(6) -0.012(6)
C18 0.084(7) 0.062(6) 0.064(6) -0.004(6) 0.009(5) -0.016(5)
C19 0.091(8) 0.068(7) 0.069(7) -0.006(6) 0.015(6) -0.011(6)
C20 0.080(7) 0.074(7) 0.059(7) -0.007(6) 0.011(5) -0.016(5)
C21 0.106(9) 0.073(8) 0.070(7) -0.001(7) 0.014(7) -0.013(6)

loop_
_atom_type_symbol
_atom_type_description
_atom_type_scat_dispersion_real
_atom_type_scat_dispersion_imag
_atom_type_scat_source
C C 0.0181 0.0091
;
International Tables for Crystallography
(Vol. C, Tables 4.2.6.8 and 6.1.1.4)
;
H H 0.0000 0.0000
;
International Tables for Crystallography
(Vol. C, Table 6.1.1.4)
;
O O 0.0492 0.0322
;
International Tables for Crystallography
(Vol. C, Tables 4.2.6.8 and 6.1.1.4)
;
N N 0.0311 0.0180
;
International Tables for Crystallography
(Vol. C, Tables 4.2.6.8 and 6.1.1.4)
;

loop_
_geom_angle_atom_site_label_1
_geom_angle_atom_site_label_2
_geom_angle_atom_site_label_3
_geom_angle
_geom_angle_publ_flag
C1 N1 C10 122.3(9) yes
C2 N2 C9 119.3(9) yes
C3 N3 C4 124.5(9) yes
O1 C1 N1 125.0(10) yes
O1 C1 C2 116.9(10) yes
N1 C1 C2 118.1(9) yes
N2 C2 C1 116.0(10) yes
N2 C2 C3 123.9(10) yes
C1 C2 C3 120.1(9) yes
O2 C3 N3 121.0(10) yes
O2 C3 C2 125.2(9) yes
N3 C3 C2 113.8(9) yes
N3 C4 C5 121.4(10) yes
N3 C4 C9 118.1(9) yes
C5 C4 C9 120.5(10) yes
C4 C5 C6 118.7(10) yes
C5 C6 C7 121.5(11) yes
C6 C7 C8 119.9(11) yes
C7 C8 C9 118.8(10) yes
N2 C9 C4 120.3(9) yes
N2 C9 C8 119.1(10) yes
C4 C9 C8 120.5(9) yes
N1 C10 C11 111.7(8) yes
C10 C11 C12 114.1(8) yes
C11 C12 C13 113.1(8) yes
C12 C13 C14 113.3(9) yes
C13 C14 C15 112.2(9) yes
C14 C15 C16 113.0(9) yes
C15 C16 C17 113.4(9) yes
C16 C17 C18 113.7(9) yes
C17 C18 C19 112.8(9) yes
C18 C19 C20 112.2(9) yes
C19 C20 C21 112.5(9) yes
C1 N1 H1 120(5) no
C10 N1 H1 116(5) no
C3 N3 H3 116(3) no
C4 N3 H3 119(3) no
C4 C5 H5 120.640 no
C6 C5 H5 120.645 no
C5 C6 H6 119.224 no
C7 C6 H6 119.241 no
C6 C7 H7 120.038 no
C8 C7 H7 120.050 no
C7 C8 H8 120.609 no
C9 C8 H8 120.579 no
N1 C10 H10A 109.275 no
N1 C10 H10B 109.288 no
C11 C10 H10A 109.264 no
C11 C10 H10B 109.269 no
H10A C10 H10B 107.943 no
C10 C11 H11A 108.743 no
C10 C11 H11B 108.736 no
C12 C11 H11A 108.740 no
C12 C11 H11B 108.746 no
H11A C11 H11B 107.638 no
C11 C12 H12A 108.974 no
C11 C12 H12B 108.970 no
C13 C12 H12A 108.969 no
C13 C12 H12B 108.959 no
H12A C12 H12B 107.770 no
C12 C13 H13A 108.914 no
C12 C13 H13B 108.900 no
C14 C13 H13A 108.929 no
C14 C13 H13B 108.913 no
H13A C13 H13B 107.740 no
C13 C14 H14A 109.156 no
C13 C14 H14B 109.165 no
C15 C14 H14A 109.147 no
C15 C14 H14B 109.152 no
H14A C14 H14B 107.872 no
C14 C15 H15A 108.979 no
C14 C15 H15B 108.971 no
C16 C15 H15A 108.989 no
C16 C15 H15B 108.985 no
H15A C15 H15B 107.780 no
C15 C16 H16A 108.902 no
C15 C16 H16B 108.901 no
C17 C16 H16A 108.887 no
C17 C16 H16B 108.904 no
H16A C16 H16B 107.734 no
C16 C17 H17A 108.811 no
C16 C17 H17B 108.797 no
C18 C17 H17A 108.842 no
C18 C17 H17B 108.818 no
H17A C17 H17B 107.682 no
C17 C18 H18A 109.052 no
C17 C18 H18B 109.033 no
C19 C18 H18A 109.031 no
C19 C18 H18B 109.034 no
H18A C18 H18B 107.804 no
C18 C19 H19A 109.175 no
C18 C19 H19B 109.174 no
C20 C19 H19A 109.151 no
C20 C19 H19B 109.170 no
H19A C19 H19B 107.886 no
C19 C20 H20A 109.110 no
C19 C20 H20B 109.109 no
C21 C20 H20A 109.099 no
C21 C20 H20B 109.100 no
H20A C20 H20B 107.846 no
C20 C21 H21A 109.471 no
C20 C21 H21B 109.473 no
C20 C21 H21C 109.470 no
H21A C21 H21B 109.463 no
H21A C21 H21C 109.472 no
H21B C21 H21C 109.478 no

loop_
_geom_bond_atom_site_label_1
_geom_bond_atom_site_label_2
_geom_bond_distance
_geom_bond_publ_flag
O1 C1 1.249(15) yes
O2 C3 1.248(14) yes
N1 C1 1.305(14) yes
N1 C10 1.460(13) yes
N2 C2 1.298(14) yes
N2 C9 1.387(13) yes
N3 C3 1.351(14) yes
N3 C4 1.370(14) yes
C1 C2 1.511(15) yes
C2 C3 1.477(16) yes
C4 C5 1.405(15) yes
C4 C9 1.406(15) yes
C5 C6 1.377(15) yes
C6 C7 1.407(18) yes
C7 C8 1.405(17) yes
C8 C9 1.397(14) yes
C10 C11 1.517(15) yes
C11 C12 1.532(14) yes
C12 C13 1.519(15) yes
C13 C14 1.518(15) yes
C14 C15 1.543(15) yes
C15 C16 1.524(16) yes
C16 C17 1.533(16) yes
C17 C18 1.529(16) yes
C18 C19 1.526(16) yes
C19 C20 1.517(16) yes
C20 C21 1.554(16) yes
N1 H1 1.12(10) no
N3 H3 0.95(6) no
C5 H5 0.930 no
C6 H6 0.930 no
C7 H7 0.930 no
C8 H8 0.930 no
C10 H10A 0.970 no
C10 H10B 0.970 no
C11 H11A 0.970 no
C11 H11B 0.970 no
C12 H12A 0.970 no
C12 H12B 0.970 no
C13 H13A 0.970 no
C13 H13B 0.970 no
C14 H14A 0.970 no
C14 H14B 0.970 no
C15 H15A 0.970 no
C15 H15B 0.970 no
C16 H16A 0.970 no
C16 H16B 0.970 no
C17 H17A 0.970 no
C17 H17B 0.970 no
C18 H18A 0.970 no
C18 H18B 0.970 no
C19 H19A 0.970 no
C19 H19B 0.970 no
C20 H20A 0.970 no
C20 H20B 0.970 no
C21 H21A 0.960 no
C21 H21B 0.960 no
C21 H21C 0.960 no

loop_
_geom_contact_atom_site_label_1
_geom_contact_atom_site_label_2
_geom_contact_distance
_geom_contact_publ_flag
_geom_contact_site_symmetry_2
O1 N2 2.646(13) no .
O1 C10 2.812(14) no .
O1 C11 3.523(13) no .
O2 N1 2.665(11) no .
O2 N2 3.595(11) no .
O2 C1 2.969(13) no .
O2 C4 3.536(13) no .
N1 N2 3.555(12) no .
N1 C3 2.870(13) no .
N2 N3 2.752(12) no .
C1 C11 3.252(15) no .
C2 C4 2.733(15) no .
C2 C8 3.583(15) no .
C3 C9 2.801(15) no .
C4 C7 2.788(16) no .
C5 C8 2.828(16) no .
C6 C9 2.780(15) no .
O1 O2 3.338(12) no 1_565
O1 N2 3.417(12) no 1_455
O1 N3 2.641(13) no 1_465
O1 C2 3.554(14) no 1_455
O1 C3 3.472(14) no 1_565
O1 C4 3.334(15) no 1_465
O1 C5 3.212(14) no 1_465
O1 C9 3.523(14) no 1_455
O2 O1 3.338(12) no 1_545
O2 N1 3.423(11) no 1_655
O2 C10 3.466(13) no 1_655
O2 C11 3.479(13) no 1_545
N1 O2 3.423(11) no 1_455
N1 N3 3.545(12) no 1_455
N1 C3 3.332(13) no 1_455
N2 O1 3.417(12) no 1_655
N2 C4 3.581(13) no 1_455
N2 C5 3.485(13) no 1_455
N3 O1 2.641(13) no 1_645
N3 N1 3.545(12) no 1_655
N3 C1 3.458(14) no 1_655
C1 N3 3.458(14) no 1_455
C1 C3 3.533(14) no 1_455
C2 O1 3.554(14) no 1_655
C2 C4 3.467(15) no 1_455
C3 O1 3.472(14) no 1_545
C3 N1 3.332(13) no 1_655
C3 C1 3.533(14) no 1_655
C4 O1 3.334(15) no 1_645
C4 N2 3.581(13) no 1_655
C4 C2 3.467(15) no 1_655
C5 O1 3.212(14) no 1_645
C5 N2 3.485(13) no 1_655
C5 C9 3.588(14) no 1_655
C6 C8 3.596(16) no 1_655
C6 C9 3.461(15) no 1_655
C8 C6 3.596(16) no 1_455
C9 O1 3.523(14) no 1_655
C9 C5 3.588(14) no 1_455
C9 C6 3.461(15) no 1_455
C10 O2 3.466(13) no 1_455
C11 O2 3.479(13) no 1_565
O1 H10B 2.5070 no .
O1 H11A 3.1246 no .
O1 H1 3.27(10) no .
O2 H1 1.79(10) no .
O2 H3 2.43(6) no .
N1 H11A 2.6232 no .
N1 H11B 2.6651 no .
N2 H8 2.5781 no .
N3 H5 2.6196 no .
C1 H10A 3.1510 no .
C1 H10B 2.5431 no .
C1 H11A 3.0325 no .
C2 H1 2.61(10) no .
C2 H3 3.23(6) no .
C3 H1 2.43(10) no .
C4 H6 3.2338 no .
C4 H8 3.2749 no .
C5 H7 3.2621 no .
C5 H3 2.59(6) no .
C6 H8 3.2769 no .
C7 H5 3.2699 no .
C8 H6 3.2682 no .
C9 H5 3.2811 no .
C9 H7 3.2538 no .
C9 H3 3.24(6) no .
C10 H12A 2.7322 no .
C10 H12B 2.7514 no .
C11 H13A 2.7316 no .
C11 H13B 2.7111 no .
C11 H1 2.98(10) no .
C12 H10A 2.7654 no .
C12 H10B 2.7236 no .
C12 H14A 2.7122 no .
C12 H14B 2.7306 no .
C13 H11A 2.7112 no .
C13 H11B 2.7307 no .
C13 H15A 2.7159 no .
C13 H15B 2.7236 no .
C14 H12A 2.7074 no .
C14 H12B 2.7279 no .
C14 H16A 2.7322 no .
C14 H16B 2.7312 no .
C15 H13A 2.7034 no .
C15 H13B 2.7223 no .
C15 H17A 2.7280 no .
C15 H17B 2.7362 no .
C16 H14A 2.7372 no .
C16 H14B 2.7448 no .
C16 H18A 2.7433 no .
C16 H18B 2.7480 no .
C17 H15A 2.7340 no .
C17 H15B 2.7333 no .
C17 H19A 2.7375 no .
C17 H19B 2.7123 no .
C18 H16A 2.7397 no .
C18 H16B 2.7478 no .
C18 H20A 2.7025 no .
C18 H20B 2.7027 no .
C19 H17A 2.7209 no .
C19 H17B 2.7161 no .
C19 H21A 2.7495 no .
C19 H21B 3.3675 no .
C19 H21C 2.7402 no .
C20 H18A 2.6905 no .
C20 H18B 2.7159 no .
C21 H19A 2.7274 no .
C21 H19B 2.7279 no .
H5 H6 2.3051 no .
H5 H3 2.4385 no .
H6 H7 2.3273 no .
H7 H8 2.3439 no .
H10A H11A 2.8242 no .
H10A H11B 2.3335 no .
H10A H12A 3.0314 no .
H10A H12B 2.6073 no .
H10A H1 2.3801 no .
H10B H11A 2.3668 no .
H10B H11B 2.8244 no .
H10B H12A 2.5418 no .
H10B H12B 2.9969 no .
H10B H1 2.9617 no .
H11A H12A 2.3695 no .
H11A H12B 2.8340 no .
H11A H13A 2.9842 no .
H11A H13B 2.5179 no .
H11A H1 3.2590 no .
H11B H12A 2.8340 no .
H11B H12B 2.3542 no .
H11B H13A 2.5609 no .
H11B H13B 2.9829 no .
H11B H1 2.7987 no .
H12A H13A 2.8255 no .
H12A H13B 2.3595 no .
H12A H14A 2.9582 no .
H12A H14B 2.5432 no .
H12B H13A 2.3433 no .
H12B H13B 2.8257 no .
H12B H14A 2.5454 no .
H12B H14B 3.0178 no .
H13A H14A 2.3597 no .
H13A H14B 2.8267 no .
H13A H15A 2.5186 no .
H13A H15B 2.9698 no .
H13B H14A 2.8268 no .
H13B H14B 2.3452 no .
H13B H15A 2.9868 no .
H13B H15B 2.5469 no .
H14A H15A 2.3781 no .
H14A H15B 2.8459 no .
H14A H16A 2.5561 no .
H14A H16B 2.9949 no .
H14B H15A 2.8458 no .
H14B H15B 2.3722 no .
H14B H16A 3.0080 no .
H14B H16B 2.5632 no .
H15A H16A 2.3557 no .
H15A H16B 2.8295 no .
H15A H17A 2.5510 no .
H15A H17B 3.0039 no .
H15B H16A 2.8297 no .
H15B H16B 2.3564 no .
H15B H17A 2.9901 no .
H15B H17B 2.5588 no .
H16A H17A 2.3660 no .
H16A H17B 2.8351 no .
H16A H18A 3.0011 no .
H16A H18B 2.5691 no .
H16B H17A 2.8349 no .
H16B H17B 2.3597 no .
H16B H18A 2.5728 no .
H16B H18B 3.0207 no .
H17A H18A 2.8330 no .
H17A H18B 2.3585 no .
H17A H19A 2.5586 no .
H17A H19B 2.9708 no .
H17B H18A 2.3622 no .
H17B H18B 2.8332 no .
H17B H19A 3.0023 no .
H17B H19B 2.5262 no .
H18A H19A 2.8332 no .
H18A H19B 2.3698 no .
H18A H20A 2.9489 no .
H18A H20B 2.5075 no .
H18B H19A 2.3503 no .
H18B H19B 2.8333 no .
H18B H20A 2.5343 no .
H18B H20B 2.9880 no .
H19A H20A 2.3525 no .
H19A H20B 2.8272 no .
H19A H21A 2.5731 no .
H19A H21B 3.5968 no .
H19A H21C 3.0019 no .
H19B H20A 2.8274 no .
H19B H20B 2.3524 no .
H19B H21A 3.0165 no .
H19B H21B 3.5927 no .
H19B H21C 2.5636 no .
H20A H21A 2.3759 no .
H20A H21B 2.3701 no .
H20A H21C 2.8495 no .
H20B H21A 2.8493 no .
H20B H21B 2.3631 no .
H20B H21C 2.3828 no .
O1 H5 2.5506 no 1_465
O1 H3 1.73(6) no 1_465
O2 H10A 2.9998 no 1_655
O2 H10B 2.8502 no 1_645
O2 H10B 3.4422 no 1_655
O2 H11A 2.5111 no 1_545
O2 H12A 2.7552 no 1_645
N1 H10A 3.5530 no 1_655
N1 H10B 3.3220 no 1_655
N1 H11A 3.5775 no 1_545
N1 H13B 3.3785 no 1_545
N2 H5 3.0433 no 1_465
N2 H3 3.25(6) no 1_565
N3 H10B 3.5092 no 1_645
C1 H5 3.5526 no 1_465
C1 H10B 3.2532 no 1_655
C1 H3 2.92(6) no 1_465
C2 H10B 3.2833 no 1_655
C2 H3 3.56(6) no 1_565
C3 H10A 3.4891 no 1_655
C3 H10B 3.5850 no 1_645
C3 H10B 3.4081 no 1_655
C5 H8 3.2247 no 1_545
C6 H8 3.5905 no 1_545
C6 H20A 3.2007 no 2_664
C6 H21A 3.1198 no 2_564
C7 H20A 3.3236 no 2_664
C7 H21A 3.2380 no 2_564
C7 H21B 3.5517 no 2_674
C8 H5 3.2162 no 1_565
C8 H6 3.4580 no 1_455
C8 H21A 3.5421 no 2_574
C8 H21B 3.2799 no 2_574
C9 H5 3.5923 no 1_565
C9 H6 3.5048 no 1_455
C10 H11B 3.5928 no 1_455
C10 H13B 3.2857 no 1_545
C10 H14B 3.4546 no 1_545
C10 H1 3.57(10) no 1_455
C10 H3 3.51(6) no 1_465
C11 H10B 3.5568 no 1_655
C11 H12A 3.3797 no 1_655
C11 H12B 3.5546 no 1_655
C11 H13B 3.4606 no 1_545
C11 H15B 3.3125 no 1_545
C11 H1 3.43(10) no 1_565
C12 H10A 3.4369 no 1_565
C12 H11A 3.5311 no 1_455
C12 H11B 3.3969 no 1_455
C12 H13A 3.5705 no 1_455
C12 H14B 3.5540 no 1_545
C12 H15B 3.2807 no 1_545
C12 H16B 3.4179 no 1_545
C12 H1 3.57(10) no 1_565
C13 H10A 3.2484 no 1_565
C13 H12A 3.5501 no 1_655
C13 H14A 3.5198 no 1_655
C13 H14B 3.4294 no 1_655
C13 H15B 3.4654 no 1_545
C13 H16B 3.5933 no 1_545
C13 H17B 3.3227 no 1_545
C13 H1 3.48(10) no 1_565
C14 H10A 3.3022 no 1_565
C14 H12B 3.4155 no 1_565
C14 H13A 3.4080 no 1_455
C14 H13B 3.5371 no 1_455
C14 H15A 3.5440 no 1_455
C14 H16B 3.5772 no 1_545
C14 H17B 3.3263 no 1_545
C14 H18A 3.4804 no 1_545
C15 H11B 3.4504 no 1_565
C15 H12B 3.2550 no 1_565
C15 H13A 3.5914 no 1_565
C15 H14B 3.5542 no 1_655
C15 H16A 3.5469 no 1_655
C15 H16B 3.4385 no 1_655
C15 H17B 3.4641 no 1_545
C15 H19B 3.3472 no 1_545
C16 H12B 3.2788 no 1_565
C16 H14A 3.4760 no 1_565
C16 H15A 3.4403 no 1_455
C16 H15B 3.5469 no 1_455
C16 H17A 3.5450 no 1_455
C16 H18A 3.5932 no 1_545
C16 H19B 3.3501 no 1_545
C16 H20B 3.4084 no 1_545
C17 H13A 3.4417 no 1_565
C17 H14A 3.3390 no 1_565
C17 H15A 3.5785 no 1_565
C17 H16B 3.5546 no 1_655
C17 H18A 3.4368 no 1_655
C17 H18B 3.5725 no 1_655
C17 H19B 3.4940 no 1_545
C17 H20B 3.5613 no 1_545
C17 H21C 3.3207 no 1_545
C18 H14A 3.3661 no 1_565
C18 H16A 3.4789 no 1_565
C18 H17A 3.4392 no 1_455
C18 H17B 3.5650 no 1_455
C18 H19A 3.5442 no 1_455
C18 H20B 3.5500 no 1_545
C18 H21C 3.3102 no 1_545
C19 H15A 3.4507 no 1_565
C19 H16A 3.3401 no 1_565
C19 H17A 3.5878 no 1_565
C19 H18A 3.5164 no 1_655
C19 H20A 3.5290 no 1_655
C19 H20B 3.4478 no 1_655
C19 H21C 3.4512 no 1_545
C20 H6 3.2215 no 2_365
C20 H16A 3.3143 no 1_565
C20 H17A 3.5802 no 1_565
C20 H18B 3.4435 no 1_565
C20 H19A 3.4481 no 1_455
C20 H19B 3.5299 no 1_455
C20 H21A 3.5781 no 1_455
C21 H6 3.0605 no 2_365
C21 H7 3.3708 no 2_475
C21 H8 3.0757 no 2_475
C21 H17A 3.4175 no 1_565
C21 H18B 3.2879 no 1_565
C21 H19A 3.5357 no 1_565
C21 H20B 3.5472 no 1_655
H5 O1 2.5506 no 1_645
H5 N2 3.0433 no 1_645
H5 C1 3.5526 no 1_645
H5 C8 3.2162 no 1_545
H5 C9 3.5923 no 1_545
H5 H8 3.0757 no 1_545
H5 H8 3.3925 no 1_645
H6 C8 3.4580 no 1_655
H6 C9 3.5048 no 1_655
H6 C20 3.2215 no 2_664
H6 C21 3.0605 no 2_664
H6 H8 3.3304 no 1_645
H6 H20A 2.5457 no 2_664
H6 H21A 3.0606 no 2_564
H6 H21A 2.8630 no 2_664
H6 H21B 2.7372 no 2_664
H7 C21 3.3708 no 2_574
H7 H8 3.5303 no 1_655
H7 H19A 3.1085 no 2_564
H7 H20A 2.8035 no 2_664
H7 H21A 3.2608 no 2_564
H7 H21A 3.2606 no 2_574
H7 H21B 3.2666 no 2_574
H7 H21B 2.8560 no 2_674
H7 H21C 3.0271 no 2_574
H8 C5 3.2247 no 1_565
H8 C6 3.5905 no 1_565
H8 C21 3.0757 no 2_574
H8 H5 3.3925 no 1_465
H8 H5 3.0757 no 1_565
H8 H6 3.3304 no 1_465
H8 H7 3.5303 no 1_455
H8 H21A 2.8001 no 2_574
H8 H21B 2.5806 no 2_574
H8 H21C 3.4204 no 2_574
H10A O2 2.9998 no 1_455
H10A N1 3.5530 no 1_455
H10A C3 3.4891 no 1_455
H10A C12 3.4369 no 1_545
H10A C13 3.2484 no 1_545
H10A C14 3.3022 no 1_545
H10A H11B 3.1192 no 1_455
H10A H12A 2.8007 no 1_545
H10A H13B 2.7633 no 1_545
H10A H14B 2.6181 no 1_545
H10A H1 3.0226 no 1_455
H10B O2 3.4422 no 1_455
H10B O2 2.8502 no 1_465
H10B N1 3.3220 no 1_455
H10B N3 3.5092 no 1_465
H10B C1 3.2532 no 1_455
H10B C2 3.2833 no 1_455
H10B C3 3.4081 no 1_455
H10B C3 3.5850 no 1_465
H10B C11 3.5568 no 1_455
H10B H11A 3.0376 no 1_455
H10B H11B 3.2669 no 1_455
H10B H1 3.2641 no 1_455
H10B H3 2.7757 no 1_465
H11A O2 2.5111 no 1_565
H11A N1 3.5775 no 1_565
H11A C12 3.5311 no 1_655
H11A H10B 3.0376 no 1_655
H11A H12A 2.8228 no 1_655
H11A H12B 3.4056 no 1_655
H11A H1 2.5978 no 1_565
H11B C10 3.5928 no 1_655
H11B C12 3.3969 no 1_655
H11B C15 3.4504 no 1_545
H11B H10A 3.1192 no 1_655
H11B H10B 3.2669 no 1_655
H11B H12A 3.0750 no 1_655
H11B H12B 2.8600 no 1_655
H11B H13B 2.8050 no 1_545
H11B H14B 3.3492 no 1_545
H11B H14B 3.4339 no 1_645
H11B H15B 2.6137 no 1_545
H12A O2 2.7552 no 1_465
H12A C11 3.3797 no 1_455
H12A C13 3.5501 no 1_455
H12A H10A 2.8007 no 1_565
H12A H11A 2.8228 no 1_455
H12A H11B 3.0750 no 1_455
H12A H13A 3.2644 no 1_455
H12A H13B 3.0226 no 1_455
H12A H1 3.4156 no 1_465
H12A H1 3.3250 no 1_565
H12B C11 3.5546 no 1_455
H12B C14 3.4155 no 1_545
H12B C15 3.2550 no 1_545
H12B C16 3.2788 no 1_545
H12B H11A 3.4056 no 1_455
H12B H11B 2.8600 no 1_455
H12B H13A 3.0621 no 1_455
H12B H13B 3.5730 no 1_455
H12B H14B 2.7508 no 1_545
H12B H15B 2.8068 no 1_545
H12B H16B 2.5776 no 1_545
H13A C12 3.5705 no 1_655
H13A C14 3.4080 no 1_655
H13A C15 3.5914 no 1_545
H13A C17 3.4417 no 1_545
H13A H12A 3.2644 no 1_655
H13A H12B 3.0621 no 1_655
H13A H14A 2.8321 no 1_655
H13A H14B 3.1327 no 1_655
H13A H15B 2.8057 no 1_545
H13A H16B 3.3197 no 1_545
H13A H16B 3.4809 no 1_645
H13A H17B 2.6090 no 1_545
H13B N1 3.3785 no 1_565
H13B C10 3.2857 no 1_565
H13B C11 3.4606 no 1_565
H13B C14 3.5371 no 1_655
H13B H10A 2.7633 no 1_565
H13B H11B 2.8050 no 1_565
H13B H12A 3.0226 no 1_655
H13B H12B 3.5730 no 1_655
H13B H14A 3.3675 no 1_655
H13B H14B 2.8670 no 1_655
H13B H1 2.6629 no 1_565
H14A C13 3.5198 no 1_455
H14A C16 3.4760 no 1_545
H14A C17 3.3390 no 1_545
H14A C18 3.3661 no 1_545
H14A H13A 2.8321 no 1_455
H14A H13B 3.3675 no 1_455
H14A H15A 2.9934 no 1_455
H14A H15B 3.4856 no 1_455
H14A H16B 2.7929 no 1_545
H14A H17B 2.8912 no 1_545
H14A H18A 2.6600 no 1_545
H14B C10 3.4546 no 1_565
H14B C12 3.5540 no 1_565
H14B C13 3.4294 no 1_455
H14B C15 3.5542 no 1_455
H14B H10A 2.6181 no 1_565
H14B H11B 3.4339 no 1_465
H14B H11B 3.3492 no 1_565
H14B H12B 2.7508 no 1_565
H14B H13A 3.1327 no 1_455
H14B H13B 2.8670 no 1_455
H14B H15A 3.2826 no 1_455
H14B H15B 3.0081 no 1_455
H15A C14 3.5440 no 1_655
H15A C16 3.4403 no 1_655
H15A C17 3.5785 no 1_545
H15A C19 3.4507 no 1_545
H15A H14A 2.9934 no 1_655
H15A H14B 3.2826 no 1_655
H15A H16A 2.8732 no 1_655
H15A H16B 3.1552 no 1_655
H15A H17B 2.7844 no 1_545
H15A H18A 3.3323 no 1_545
H15A H18A 3.4984 no 1_645
H15A H19B 2.6256 no 1_545
H15B C11 3.3125 no 1_565
H15B C12 3.2807 no 1_565
H15B C13 3.4654 no 1_565
H15B C16 3.5469 no 1_655
H15B H11B 2.6137 no 1_565
H15B H12B 2.8068 no 1_565
H15B H13A 2.8057 no 1_565
H15B H14A 3.4856 no 1_655
H15B H14B 3.0081 no 1_655
H15B H16A 3.3850 no 1_655
H15B H16B 2.8716 no 1_655
H16A C15 3.5469 no 1_455
H16A C18 3.4789 no 1_545
H16A C19 3.3401 no 1_545
H16A C20 3.3143 no 1_545
H16A H15A 2.8732 no 1_455
H16A H15B 3.3850 no 1_455
H16A H17A 3.0017 no 1_455
H16A H17B 3.5116 no 1_455
H16A H18A 2.8003 no 1_545
H16A H19B 2.9122 no 1_545
H16A H20B 2.5842 no 1_545
H16B C12 3.4179 no 1_565
H16B C13 3.5933 no 1_565
H16B C14 3.5772 no 1_565
H16B C15 3.4385 no 1_455
H16B C17 3.5546 no 1_455
H16B H12B 2.5776 no 1_565
H16B H13A 3.4809 no 1_465
H16B H13A 3.3197 no 1_565
H16B H14A 2.7929 no 1_565
H16B H15A 3.1552 no 1_455
H16B H15B 2.8716 no 1_455
H16B H17A 3.2699 no 1_455
H16B H17B 3.0174 no 1_455
H17A C16 3.5450 no 1_655
H17A C18 3.4392 no 1_655
H17A C19 3.5878 no 1_545
H17A C20 3.5802 no 1_545
H17A C21 3.4175 no 1_545
H17A H16A 3.0017 no 1_655
H17A H16B 3.2699 no 1_655
H17A H18A 3.1413 no 1_655
H17A H18B 2.8905 no 1_655
H17A H19B 2.8131 no 1_545
H17A H20B 3.2809 no 1_545
H17A H20B 3.4866 no 1_645
H17A H21C 2.6060 no 1_545
H17B C13 3.3227 no 1_565
H17B C14 3.3263 no 1_565
H17B C15 3.4641 no 1_565
H17B C18 3.5650 no 1_655
H17B H13A 2.6090 no 1_565
H17B H14A 2.8912 no 1_565
H17B H15A 2.7844 no 1_565
H17B H16A 3.5116 no 1_655
H17B H16B 3.0174 no 1_655
H17B H18A 2.8814 no 1_655
H17B H18B 3.4206 no 1_655
H18A C14 3.4804 no 1_565
H18A C16 3.5932 no 1_565
H18A C17 3.4368 no 1_455
H18A C19 3.5164 no 1_455
H18A H14A 2.6600 no 1_565
H18A H15A 3.4984 no 1_465
H18A H15A 3.3323 no 1_565
H18A H16A 2.8003 no 1_565
H18A H17A 3.1413 no 1_455
H18A H17B 2.8814 no 1_455
H18A H19A 3.2553 no 1_455
H18A H19B 2.9592 no 1_455
H18B C17 3.5725 no 1_455
H18B C20 3.4435 no 1_545
H18B C21 3.2879 no 1_545
H18B H17A 2.8905 no 1_455
H18B H17B 3.4206 no 1_455
H18B H19A 3.0075 no 1_455
H18B H19B 3.4813 no 1_455
H18B H20B 2.7674 no 1_545
H18B H21B 3.1606 no 1_545
H18B H21C 2.8685 no 1_545
H19A C18 3.5442 no 1_655
H19A C20 3.4481 no 1_655
H19A C21 3.5357 no 1_545
H19A H7 3.1085 no 2_465
H19A H18A 3.2553 no 1_655
H19A H18B 3.0075 no 1_655
H19A H20A 2.8673 no 1_655
H19A H20B 3.1801 no 1_655
H19A H21B 3.4632 no 1_545
H19A H21C 2.7663 no 1_545
H19B C15 3.3472 no 1_565
H19B C16 3.3501 no 1_565
H19B C17 3.4940 no 1_565
H19B C20 3.5299 no 1_655
H19B H15A 2.6256 no 1_565
H19B H16A 2.9122 no 1_565
H19B H17A 2.8131 no 1_565
H19B H18A 2.9592 no 1_655
H19B H18B 3.4813 no 1_655
H19B H20A 3.3543 no 1_655
H19B H20B 2.8679 no 1_655
H20A C6 3.2007 no 2_365
H20A C7 3.3236 no 2_365
H20A C19 3.5290 no 1_455
H20A H6 2.5457 no 2_365
H20A H7 2.8035 no 2_365
H20A H19A 2.8673 no 1_455
H20A H19B 3.3543 no 1_455
H20A H21A 3.0203 no 1_455
H20A H21C 3.4673 no 1_455
H20B C16 3.4084 no 1_565
H20B C17 3.5613 no 1_565
H20B C18 3.5500 no 1_565
H20B C19 3.4478 no 1_455
H20B C21 3.5472 no 1_455
H20B H16A 2.5842 no 1_565
H20B H17A 3.4866 no 1_465
H20B H17A 3.2809 no 1_565
H20B H18B 2.7674 no 1_565
H20B H19A 3.1801 no 1_455
H20B H19B 2.8679 no 1_455
H20B H21A 3.3211 no 1_455
H20B H21C 3.0023 no 1_455
H21A C6 3.1198 no 2_465
H21A C7 3.2380 no 2_465
H21A C8 3.5421 no 2_475
H21A C20 3.5781 no 1_655
H21A H6 2.8630 no 2_365
H21A H6 3.0606 no 2_465
H21A H7 3.2608 no 2_465
H21A H7 3.2606 no 2_475
H21A H8 2.8001 no 2_475
H21A H20A 3.0203 no 1_655
H21A H20B 3.3211 no 1_655
H21B C7 3.5517 no 2_375
H21B C8 3.2799 no 2_475
H21B H6 2.7372 no 2_365
H21B H7 2.8560 no 2_375
H21B H7 3.2666 no 2_475
H21B H8 2.5806 no 2_475
H21B H18B 3.1606 no 1_565
H21B H19A 3.4632 no 1_565
H21C C17 3.3207 no 1_565
H21C C18 3.3102 no 1_565
H21C C19 3.4512 no 1_565
H21C H7 3.0271 no 2_475
H21C H8 3.4204 no 2_475
H21C H17A 2.6060 no 1_565
H21C H18B 2.8685 no 1_565
H21C H19A 2.7663 no 1_565
H21C H20A 3.4673 no 1_655
H21C H20B 3.0023 no 1_655
H1 C10 3.57(10) no 1_655
H1 C11 3.43(10) no 1_545
H1 C12 3.57(10) no 1_545
H1 C13 3.48(10) no 1_545
H1 H10A 3.0226 no 1_655
H1 H10B 3.2641 no 1_655
H1 H11A 2.5978 no 1_545
H1 H12A 3.3250 no 1_545
H1 H12A 3.4156 no 1_645
H1 H13B 2.6629 no 1_545
H3 O1 1.73(6) no 1_645
H3 N2 3.25(6) no 1_545
H3 C1 2.92(6) no 1_645
H3 C2 3.56(6) no 1_545
H3 C10 3.51(6) no 1_645
H3 H10B 2.7757 no 1_645

loop_
_geom_hbond_atom_site_label_D
_geom_hbond_atom_site_label_H
_geom_hbond_atom_site_label_A
_geom_hbond_site_symmetry_A
_geom_hbond_distance_DA
_geom_hbond_distance_DH
_geom_hbond_distance_HA
_geom_hbond_angle_DHA
_geom_hbond_publ_flag
N1 H1 O2 . 2.665(11) 1.12(10) 1.79(10) 131(8) no
N3 H3 O1 1_645 2.641(13) 0.95(6) 1.73(6) 160(5) no

loop_
_geom_torsion_atom_site_label_1
_geom_torsion_atom_site_label_2
_geom_torsion_atom_site_label_3
_geom_torsion_atom_site_label_4
_geom_torsion
_geom_torsion_publ_flag
C1 N1 C10 C11 -89.7(10) no
C10 N1 C1 O1 -7.0(15) no
C10 N1 C1 C2 174.7(7) no
C2 N2 C9 C4 0.2(14) no
C2 N2 C9 C8 -178.7(8) no
C9 N2 C2 C1 -178.8(8) no
C9 N2 C2 C3 1.5(15) no
C3 N3 C4 C5 179.2(8) no
C3 N3 C4 C9 -0.6(14) no
C4 N3 C3 O2 -177.3(9) no
C4 N3 C3 C2 2.1(13) no
O1 C1 C2 N2 0.1(14) no
O1 C1 C2 C3 179.9(9) no
N1 C1 C2 N2 178.5(8) no
N1 C1 C2 C3 -1.7(14) no
N2 C2 C3 O2 176.8(9) no
N2 C2 C3 N3 -2.6(14) no
C1 C2 C3 O2 -3.0(15) no
C1 C2 C3 N3 177.7(8) no
N3 C4 C5 C6 -178.3(8) no
N3 C4 C9 N2 -0.7(14) no
N3 C4 C9 C8 178.2(8) no
C5 C4 C9 N2 179.5(8) no
C5 C4 C9 C8 -1.6(15) no
C9 C4 C5 C6 1.5(14) no
C4 C5 C6 C7 -0.7(15) no
C5 C6 C7 C8 0.0(17) no
C6 C7 C8 C9 -0.1(16) no
C7 C8 C9 N2 179.8(9) no
C7 C8 C9 C4 0.9(15) no
N1 C10 C11 C12 177.0(7) no
C10 C11 C12 C13 -178.6(8) no
C11 C12 C13 C14 178.5(8) no
C12 C13 C14 C15 178.7(7) no
C13 C14 C15 C16 -179.5(8) no
C14 C15 C16 C17 -179.9(8) no
C15 C16 C17 C18 -179.4(8) no
C16 C17 C18 C19 -179.7(8) no
C17 C18 C19 C20 178.2(8) no
C18 C19 C20 C21 180.0(8) no
